data_7032388
loop_
_publ_author_name
'Botana, Luis'
'Ruiz, Jos\'e'
'Mota, Antonio J.'
'Rodr\'iguez-Di\'eguez, Antonio'
'Seco, Jos\'e M'
'Oyarzabal, Itziar'
'Colacio, Enrique'

_publ_section_title
;
 Anion controlled structural and magnetic diversity in unusual
 mixed-bridged polynuclear Ni(II) complexes with a versatile bis(2-methoxy
 phenol)diamine hexadentate ligand. An experimental and theoretical
 magneto-structural study.
;
_journal_issue 36
_journal_name_full 'Dalton transactions (Cambridge, England : 2003)'
_journal_page_first 13509
_journal_page_last 13524
_journal_paper_doi 10.1039/c4dt01253d
_journal_volume 43
_journal_year 2014
_chemical_formula_moiety 'C44 H62 N7 Ni2 O8, C45 H64 N13 Na2 Ni2 O9'
_chemical_formula_sum 'C93 H142 N20 Na2 Ni4 O21'
_chemical_formula_weight 2157.08
_chemical_name_systematic
;
 ?
;
_space_group_crystal_system monoclinic
_space_group_IT_number 15
_space_group_name_Hall '-C 2yc'
_space_group_name_H-M_alt 'C 1 2/c 1'
_symmetry_space_group_name_Hall '-C 2yc'
_symmetry_space_group_name_H-M 'C 1 2/c 1'
_atom_sites_solution_hydrogens mixed
_audit_creation_date 2014-06-16
_audit_creation_method
;
Olex2 1.2-beta
(compiled 2014.05.21 svn.r2940 for OlexSys, GUI svn.r4846)
;
_cell_angle_alpha 90
_cell_angle_beta 109.256(2)
_cell_angle_gamma 90
_cell_formula_units_Z 4
_cell_length_a 39.938(7)
_cell_length_b 19.592(3)
_cell_length_c 13.763(2)
_cell_measurement_reflns_used 15380
_cell_measurement_temperature 100(2)
_cell_measurement_theta_max 27.19
_cell_measurement_theta_min 2.34
_cell_volume 10167(3)
_computing_cell_refinement 'Bruker smart'
_computing_data_collection 'Bruker smart'
_computing_data_reduction 'Bruker smart'
_computing_molecular_graphics 'Olex2 (Dolomanov et al., 2009)'
_computing_publication_material 'Olex2 (Dolomanov et al., 2009)'
_computing_structure_refinement 'ShelXL (Sheldrick, 2008)'
_computing_structure_solution 'SHELXL-97 (Sheldrick, 1990)'
_diffrn_ambient_temperature 100(2)
_diffrn_measured_fraction_theta_full 1.000
_diffrn_measured_fraction_theta_max 0.941
_diffrn_measurement_device_type 'Bruker Axs APEX automatic diffractometer'
_diffrn_measurement_method 'phi and omega scans'
_diffrn_radiation_type MoK\a
_diffrn_radiation_wavelength 0.71069
_diffrn_reflns_av_R_equivalents 0.0380
_diffrn_reflns_av_unetI/netI 0.0322
_diffrn_reflns_Laue_measured_fraction_full 1.000
_diffrn_reflns_Laue_measured_fraction_max 0.941
_diffrn_reflns_limit_h_max 51
_diffrn_reflns_limit_h_min -52
_diffrn_reflns_limit_k_max 25
_diffrn_reflns_limit_k_min -25
_diffrn_reflns_limit_l_max 18
_diffrn_reflns_limit_l_min -18
_diffrn_reflns_number 58295
_diffrn_reflns_point_group_measured_fraction_full 1.000
_diffrn_reflns_point_group_measured_fraction_max 0.941
_diffrn_reflns_theta_full 25.240
_diffrn_reflns_theta_max 28.234
_diffrn_reflns_theta_min 1.080
_exptl_absorpt_coefficient_mu 0.816
_exptl_absorpt_correction_T_max 0.746
_exptl_absorpt_correction_T_min 0.665
_exptl_absorpt_correction_type empirical
_exptl_absorpt_process_details 'Bruker SADABS (Bruker, 1999)'
_exptl_crystal_colour green
_exptl_crystal_density_diffrn 1.409
_exptl_crystal_description prismatic
_exptl_crystal_F_000 4568
_exptl_crystal_size_max 0.24
_exptl_crystal_size_mid 0.16
_exptl_crystal_size_min 0.16
_platon_squeeze_details
;
;
_refine_diff_density_max 0.941
_refine_diff_density_min -0.344
_refine_diff_density_rms 0.076
_refine_ls_extinction_method none
_refine_ls_goodness_of_fit_ref 1.070
_refine_ls_hydrogen_treatment mixed
_refine_ls_matrix_type full
_refine_ls_number_parameters 627
_refine_ls_number_reflns 11835
_refine_ls_number_restraints 6
_refine_ls_restrained_S_all 1.073
_refine_ls_R_factor_all 0.0509
_refine_ls_R_factor_gt 0.0415
_refine_ls_shift/su_max 0.002
_refine_ls_shift/su_mean 0.000
_refine_ls_structure_factor_coef Fsqd
_refine_ls_weighting_details 'w=1/[\s^2^(Fo^2^)+(0.0680P)^2^+3.2740P] where P=(Fo^2^+2Fc^2^)/3'
_refine_ls_weighting_scheme calc
_refine_ls_wR_factor_gt 0.1095
_refine_ls_wR_factor_ref 0.1147
_reflns_Friedel_coverage 0.000
_reflns_number_gt 9692
_reflns_number_total 11835
_reflns_threshold_expression 'I > 2\s(I)'
_cod_duplicate_entry 7031695
_cod_data_source_file c4dt01253d2.cif
_cod_data_source_block compound2
_cod_depositor_comments
;
The following automatic conversions were performed:

'_exptl_absorpt_correction_type' value 'Empirical' changed to
'empirical' according to
/usr/data/users/saulius/crontab/automatic-downloads/current/RSC/lib/dictionaries/cif_core.dic
dictionary named 'cif_core.dic' version 2.4.2 from 2011-04-26.

Automatic conversion script
Id: cif_fix_values 2281 2013-09-26 08:29:07Z andrius 
;
_cod_database_code 7032388
_shelxl_version_number 2014-1
_shelx_space_group_comment
;
The symmetry employed for this shelxl refinement is uniquely defined
by the following loop, which should always be used as a source of
symmetry information in preference to the above space-group names.
They are only intended as comments.
;
_shelx_estimated_absorpt_t_max 0.880
_shelx_estimated_absorpt_t_min 0.828
_olex2_refinement_description
;
1. Fixed Uiso
 At 1.2 times of:
  All C(H) groups, All C(H,H) groups
 At 1.5 times of:
  All C(H,H,H) groups, All O(H) groups
2. Restrained distances
 O3A-H3AA
 0.87 with sigma of 0.01
 O1X-H1X
 0.87 with sigma of 0.01
 C16A-H3AA
 1.866552 with sigma of 0.02
 Ni1-H3AA
 2.833902 with sigma of 0.02
 C1M-H1X
 1.895444 with sigma of 0.02
 Na1-H1X
 2.962955 with sigma of 0.02
3. Uiso/Uaniso restraints and constraints
Uiso(N1X) = Uiso(O1X)
4. Others
 Fixed Sof: O1X(0.5) H1X(0.5) N2X(0.5) N3X(0.5) N1X(0.5) C1M(0.5) H1MA(0.5)
 H1MB(0.5) H1MC(0.5)
 Fixed U12: N1N(0) N3N(0) N2N(0)
 Fixed U23: N1N(0) N3N(0) N2N(0)
 Fixed X: N1N(1) N3N(1) N2N(1)
 Fixed Z: N1N(0.75) N3N(0.75) N2N(0.75)
5.a Secondary CH2 refined with riding coordinates:
 C7A(H7AA,H7AB), C7B(H7BA,H7BB), C8A(H8AA,H8AB), C8B(H8BA,H8BB), C9A(H9AA,
 H9AB), C9B(H9BA,H9BB), C10A(H10C,H10D), C10B(H10A,H10B)
5.b Aromatic/amide H refined with riding coordinates:
 C3A(H3A), C3B(H3B), C5A(H5A), C5B(H5B), C12A(H12A), C12B(H12B), C14A(H14A),
 C14B(H14B)
5.c Idealised Me refined as rotating group:
 C17A(H17D,H17E,H17F), C17B(H17A,H17B,H17C), C18A(H18D,H18E,H18F), C18B(H18A,
 H18B,H18C), C21A(H21D,H21E,H21F), C21B(H21A,H21B,H21C), C31A(H31D,H31E,H31F),
 C31B(H31A,H31B,H31C), C32A(H32D,H32E,H32F), C32B(H32A,H32B,H32C), C41A(H41D,
 H41E,H41F), C41B(H41A,H41B,H41C), C1M(H1MA,H1MB,H1MC)
;
_olex2_submission_special_instructions 'No special instructions were received'

loop_
_space_group_symop_operation_xyz
'x, y, z'
'-x, y, -z+1/2'
'x+1/2, y+1/2, z'
'-x+1/2, y+1/2, -z+1/2'
'-x, -y, -z'
'x, -y, z-1/2'
'-x+1/2, -y+1/2, -z'
'x+1/2, -y+1/2, z-1/2'

loop_
_atom_site_label
_atom_site_type_symbol
_atom_site_fract_x
_atom_site_fract_y
_atom_site_fract_z
_atom_site_U_iso_or_equiv
_atom_site_adp_type
_atom_site_occupancy
_atom_site_site_symmetry_order
_atom_site_calc_flag
_atom_site_refinement_flags_posn
_atom_site_refinement_flags_adp
_atom_site_refinement_flags_occupancy
_atom_site_disorder_assembly
_atom_site_disorder_group
Ni1 Ni 0.96283(2) 0.23450(2) 0.70765(2) 0.01652(7) Uani 1 1 d D . . . .
Ni2 Ni 0.75447(2) 0.33582(2) 0.49067(2) 0.02124(8) Uani 1 1 d . . . . .
Na1 Na 0.78161(2) 0.26057(4) 0.72827(6) 0.02646(18) Uani 1 1 d D . . . .
C1A C 0.98934(5) 0.31906(10) 0.90011(15) 0.0211(4) Uani 1 1 d . . . . .
C1B C 0.81957(5) 0.38288(10) 0.65584(17) 0.0271(4) Uani 1 1 d . . . . .
C2A C 1.00407(5) 0.31803(10) 1.00814(15) 0.0250(4) Uani 1 1 d . . . . .
C2B C 0.83279(5) 0.39692(11) 0.76266(17) 0.0307(5) Uani 1 1 d . . . . .
C3A C 0.99608(6) 0.36835(12) 1.06822(17) 0.0328(5) Uani 1 1 d . . . . .
H3A H 1.0069 0.3671 1.1409 0.039 Uiso 1 1 calc R . . . .
C3B C 0.85471(6) 0.45264(11) 0.8019(2) 0.0365(5) Uani 1 1 d . . . . .
H3B H 0.8626 0.4613 0.8739 0.044 Uiso 1 1 calc R . . . .
C4A C 0.97246(6) 0.42055(12) 1.02316(18) 0.0344(5) Uani 1 1 d . . . . .
C4B C 0.86522(6) 0.49577(11) 0.7370(2) 0.0396(6) Uani 1 1 d . . . . .
C5A C 0.95762(6) 0.42174(11) 0.91702(17) 0.0305(5) Uani 1 1 d . . . . .
H5A H 0.9413 0.4570 0.8856 0.037 Uiso 1 1 calc R . . . .
C5B C 0.85389(5) 0.48069(11) 0.63233(19) 0.0348(5) Uani 1 1 d . . . . .
H5B H 0.8615 0.5088 0.5873 0.042 Uiso 1 1 calc R . . . .
C6A C 0.96584(5) 0.37272(10) 0.85442(15) 0.0235(4) Uani 1 1 d . . . . .
C6B C 0.83163(5) 0.42516(11) 0.59158(17) 0.0292(5) Uani 1 1 d . . . . .
C7A C 0.95138(5) 0.37993(10) 0.73924(15) 0.0238(4) Uani 1 1 d . . . . .
H7AA H 0.9361 0.4209 0.7228 0.029 Uiso 1 1 calc R . . . .
H7AB H 0.9716 0.3883 0.7141 0.029 Uiso 1 1 calc R . . . .
C7B C 0.82119(5) 0.40714(11) 0.47989(17) 0.0295(5) Uani 1 1 d . . . . .
H7BA H 0.8325 0.4401 0.4458 0.035 Uiso 1 1 calc R . . . .
H7BB H 0.8308 0.3613 0.4738 0.035 Uiso 1 1 calc R . . . .
C8A C 0.89920(5) 0.30546(10) 0.71367(15) 0.0242(4) Uani 1 1 d . . . . .
H8AA H 0.8790 0.2913 0.6531 0.029 Uiso 1 1 calc R . . . .
H8AB H 0.8922 0.3472 0.7425 0.029 Uiso 1 1 calc R . . . .
C8B C 0.76667(5) 0.47534(10) 0.42693(17) 0.0292(5) Uani 1 1 d . . . . .
H8BA H 0.7457 0.4816 0.3644 0.035 Uiso 1 1 calc R . . . .
H8BB H 0.7843 0.5106 0.4262 0.035 Uiso 1 1 calc R . . . .
C9A C 0.90745(5) 0.24932(10) 0.79378(15) 0.0226(4) Uani 1 1 d . . . . .
H9AA H 0.9235 0.2672 0.8601 0.027 Uiso 1 1 calc R . . . .
H9AB H 0.8852 0.2342 0.8043 0.027 Uiso 1 1 calc R . . . .
C9B C 0.75548(5) 0.48575(10) 0.52212(17) 0.0286(4) Uani 1 1 d . . . . .
H9BA H 0.7769 0.4926 0.5831 0.034 Uiso 1 1 calc R . . . .
H9BB H 0.7408 0.5275 0.5129 0.034 Uiso 1 1 calc R . . . .
C10A C 0.89713(5) 0.15080(10) 0.67928(15) 0.0232(4) Uani 1 1 d . . . . .
H10C H 0.8822 0.1831 0.6277 0.028 Uiso 1 1 calc R . . . .
H10D H 0.8816 0.1264 0.7108 0.028 Uiso 1 1 calc R . . . .
C10B C 0.69623(5) 0.43593(10) 0.48427(15) 0.0239(4) Uani 1 1 d . . . . .
H10A H 0.6833 0.3968 0.5003 0.029 Uiso 1 1 calc R . . . .
H10B H 0.6881 0.4777 0.5104 0.029 Uiso 1 1 calc R . . . .
C11A C 0.91325(5) 0.09988(10) 0.62568(14) 0.0221(4) Uani 1 1 d . . . . .
C11B C 0.68642(5) 0.44163(10) 0.36985(15) 0.0222(4) Uani 1 1 d . . . . .
C12A C 0.90896(5) 0.02964(10) 0.63389(15) 0.0242(4) Uani 1 1 d . . . . .
H12A H 0.8964 0.0133 0.6770 0.029 Uiso 1 1 calc R . . . .
C12B C 0.66986(5) 0.50021(10) 0.31839(15) 0.0237(4) Uani 1 1 d . . . . .
H12B H 0.6668 0.5382 0.3575 0.028 Uiso 1 1 calc R . . . .
C13A C 0.92254(5) -0.01683(11) 0.58069(16) 0.0271(4) Uani 1 1 d . . . . .
C13B C 0.65774(5) 0.50474(10) 0.21145(16) 0.0237(4) Uani 1 1 d . . . . .
C14A C 0.94015(5) 0.00747(11) 0.51544(16) 0.0274(4) Uani 1 1 d . . . . .
H14A H 0.9488 -0.0237 0.4764 0.033 Uiso 1 1 calc R . . . .
C14B C 0.66245(5) 0.44752(10) 0.15623(16) 0.0255(4) Uani 1 1 d . . . . .
H14B H 0.6534 0.4482 0.0832 0.031 Uiso 1 1 calc R . . . .
C15A C 0.94517(5) 0.07710(11) 0.50741(15) 0.0241(4) Uani 1 1 d . . . . .
C16A C 0.93220(5) 0.12262(10) 0.56381(14) 0.0214(4) Uani 1 1 d D . . . .
C16B C 0.69324(5) 0.38558(10) 0.31549(15) 0.0219(4) Uani 1 1 d . . . . .
C17A C 0.96322(7) 0.47509(14) 1.0888(2) 0.0480(7) Uani 1 1 d . . . . .
H17D H 0.9743 0.4637 1.1618 0.072 Uiso 1 1 calc GR . . . .
H17E H 0.9374 0.4772 1.0721 0.072 Uiso 1 1 calc GR . . . .
H17F H 0.9720 0.5195 1.0749 0.072 Uiso 1 1 calc GR . . . .
C17B C 0.88797(7) 0.55841(13) 0.7795(3) 0.0572(8) Uani 1 1 d . . . . .
H17A H 0.8735 0.5997 0.7592 0.086 Uiso 1 1 calc GR . . . .
H17B H 0.9077 0.5602 0.7520 0.086 Uiso 1 1 calc GR . . . .
H17C H 0.8974 0.5556 0.8548 0.086 Uiso 1 1 calc GR . . . .
C18A C 0.91896(6) -0.09277(11) 0.59464(18) 0.0346(5) Uani 1 1 d . . . . .
H18D H 0.9067 -0.1006 0.6446 0.052 Uiso 1 1 calc GR . . . .
H18E H 0.9426 -0.1136 0.6198 0.052 Uiso 1 1 calc GR . . . .
H18F H 0.9053 -0.1133 0.5285 0.052 Uiso 1 1 calc GR . . . .
C18B C 0.64109(6) 0.56983(11) 0.15772(17) 0.0296(4) Uani 1 1 d . . . . .
H18A H 0.6221 0.5842 0.1835 0.044 Uiso 1 1 calc GR . . . .
H18B H 0.6313 0.5617 0.0834 0.044 Uiso 1 1 calc GR . . . .
H18C H 0.6592 0.6057 0.1714 0.044 Uiso 1 1 calc GR . . . .
C21A C 1.04355(8) 0.26102(14) 1.15685(18) 0.0486(7) Uani 1 1 d . . . . .
H21D H 1.0595 0.2216 1.1746 0.073 Uiso 1 1 calc GR . . . .
H21E H 1.0255 0.2567 1.1906 0.073 Uiso 1 1 calc GR . . . .
H21F H 1.0572 0.3030 1.1801 0.073 Uiso 1 1 calc GR . . . .
C21B C 0.83747(7) 0.35716(15) 0.93114(18) 0.0464(6) Uani 1 1 d . . . . .
H21A H 0.8298 0.3189 0.9646 0.070 Uiso 1 1 calc GR . . . .
H21B H 0.8298 0.4002 0.9534 0.070 Uiso 1 1 calc GR . . . .
H21C H 0.8634 0.3567 0.9503 0.070 Uiso 1 1 calc GR . . . .
C31A C 0.91757(6) 0.34136(11) 0.57008(15) 0.0273(4) Uani 1 1 d . . . . .
H31D H 0.9378 0.3523 0.5477 0.041 Uiso 1 1 calc GR . . . .
H31E H 0.9023 0.3816 0.5614 0.041 Uiso 1 1 calc GR . . . .
H31F H 0.9041 0.3037 0.5284 0.041 Uiso 1 1 calc GR . . . .
C31B C 0.77801(6) 0.38966(12) 0.31519(16) 0.0318(5) Uani 1 1 d . . . . .
H31A H 0.7872 0.3436 0.3120 0.048 Uiso 1 1 calc GR . . . .
H31B H 0.7913 0.4226 0.2885 0.048 Uiso 1 1 calc GR . . . .
H31C H 0.7528 0.3914 0.2735 0.048 Uiso 1 1 calc GR . . . .
C32A C 0.94015(5) 0.14485(10) 0.85045(15) 0.0243(4) Uani 1 1 d . . . . .
H32D H 0.9493 0.1035 0.8277 0.036 Uiso 1 1 calc GR . . . .
H32E H 0.9220 0.1323 0.8807 0.036 Uiso 1 1 calc GR . . . .
H32F H 0.9596 0.1686 0.9020 0.036 Uiso 1 1 calc GR . . . .
C32B C 0.73843(6) 0.42449(11) 0.65151(15) 0.0299(5) Uani 1 1 d . . . . .
H32A H 0.7253 0.3852 0.6643 0.045 Uiso 1 1 calc GR . . . .
H32B H 0.7287 0.4666 0.6701 0.045 Uiso 1 1 calc GR . . . .
H32C H 0.7635 0.4203 0.6932 0.045 Uiso 1 1 calc GR . . . .
C41A C 0.97133(6) 0.06464(12) 0.37516(16) 0.0326(5) Uani 1 1 d . . . . .
H41D H 0.9500 0.0415 0.3309 0.049 Uiso 1 1 calc GR . . . .
H41E H 0.9888 0.0305 0.4127 0.049 Uiso 1 1 calc GR . . . .
H41F H 0.9815 0.0926 0.3327 0.049 Uiso 1 1 calc GR . . . .
N1A N 0.93052(4) 0.32095(8) 0.68034(12) 0.0211(3) Uani 1 1 d . . . . .
N1B N 0.78216(4) 0.40670(9) 0.42335(13) 0.0264(4) Uani 1 1 d . . . . .
N1N N 1.0000 0.15560(11) 0.7500 0.0195(5) Uani 1 2 d S T P . .
N2A N 0.92448(4) 0.19032(8) 0.76130(12) 0.0196(3) Uani 1 1 d . . . . .
N2B N 0.73504(4) 0.42664(8) 0.54103(13) 0.0239(3) Uani 1 1 d . . . . .
N6N N 0.83256(5) 0.22870(10) 0.46791(16) 0.0338(4) Uani 1 1 d . . . . .
N3N N 1.0000 0.03522(12) 0.7500 0.0254(5) Uani 1 2 d S T P . .
N4N N 0.77116(4) 0.24013(8) 0.43846(13) 0.0232(3) Uani 1 1 d . . . . .
N5N N 0.80256(4) 0.23426(8) 0.45411(13) 0.0239(4) Uani 1 1 d . . . . .
N2N N 1.0000 0.09416(11) 0.7500 0.0192(4) Uani 1 2 d S T P . .
O1A O 0.99642(3) 0.26876(6) 0.84424(10) 0.0185(3) Uani 1 1 d . . . . .
O1B O 0.79764(4) 0.33160(7) 0.62036(11) 0.0246(3) Uani 1 1 d . . . . .
O2A O 1.02661(4) 0.26357(7) 1.04777(10) 0.0272(3) Uani 1 1 d . . . . .
O2B O 0.82210(4) 0.35082(8) 0.82255(11) 0.0335(3) Uani 1 1 d . . . . .
O3A O 0.93773(3) 0.19231(7) 0.55950(10) 0.0212(3) Uani 1 1 d D . . . .
H3AA H 0.9475(5) 0.1975(9) 0.5114(11) 0.032 Uiso 1 1 d DR . . . .
O3B O 0.71120(4) 0.33187(7) 0.36203(10) 0.0231(3) Uani 1 1 d . . . . .
O4A O 0.96225(4) 0.10739(8) 0.44688(11) 0.0308(3) Uani 1 1 d . . . . .
O4B O 0.68679(4) 0.33252(7) 0.15650(11) 0.0274(3) Uani 1 1 d . . . . .
C15B C 0.68005(5) 0.39008(10) 0.20634(15) 0.0229(4) Uani 1 1 d . . . . .
C41B C 0.68154(7) 0.33884(12) 0.04945(17) 0.0360(5) Uani 1 1 d . . . . .
H41A H 0.6953 0.3776 0.0381 0.054 Uiso 1 1 calc GR . . . .
H41B H 0.6563 0.3463 0.0119 0.054 Uiso 1 1 calc GR . . . .
H41C H 0.6894 0.2969 0.0246 0.054 Uiso 1 1 calc GR . . . .
O1X_b O 0.74907(13) 0.2731(2) 0.8436(4) 0.0446(7) Uiso 0.5 1 d D . . A 2
H1X_b H 0.7427(15) 0.2395(8) 0.875(4) 0.067 Uiso 0.5 1 d DR . . B 2
N2X_a N 0.76221(13) 0.3073(3) 0.9462(4) 0.0569(12) Uani 0.5 1 d . . . A 1
N3X_a N 0.77325(15) 0.3227(3) 1.0404(5) 0.0647(14) Uani 0.5 1 d . . . A 1
N1X_a N 0.75357(16) 0.2886(3) 0.8582(5) 0.0446(7) Uiso 0.5 1 d . . . A 1
C1M_b C 0.74327(17) 0.3359(3) 0.8879(5) 0.0491(13) Uani 0.5 1 d D . . A 2
H1MA_b H 0.7545 0.3732 0.8626 0.074 Uiso 0.5 1 calc GR . . A 2
H1MB_b H 0.7536 0.3332 0.9630 0.074 Uiso 0.5 1 calc GR . . A 2
H1MC_b H 0.7177 0.3445 0.8685 0.074 Uiso 0.5 1 calc GR . . A 2

loop_
_atom_site_aniso_label
_atom_site_aniso_U_11
_atom_site_aniso_U_22
_atom_site_aniso_U_33
_atom_site_aniso_U_23
_atom_site_aniso_U_13
_atom_site_aniso_U_12
Ni1 0.01477(12) 0.01699(13) 0.01735(13) -0.00013(9) 0.00468(9) 0.00036(8)
Ni2 0.01768(13) 0.02125(14) 0.02348(14) 0.00221(10) 0.00503(10) 0.00243(9)
Na1 0.0257(4) 0.0265(4) 0.0261(4) 0.0014(3) 0.0070(3) 0.0026(3)
C1A 0.0199(9) 0.0202(9) 0.0247(10) -0.0028(7) 0.0094(8) -0.0017(7)
C1B 0.0178(9) 0.0213(10) 0.0380(11) -0.0009(8) 0.0034(8) 0.0073(8)
C2A 0.0236(10) 0.0264(10) 0.0254(10) -0.0050(8) 0.0085(8) -0.0006(8)
C2B 0.0210(10) 0.0263(11) 0.0404(12) -0.0041(9) 0.0041(9) 0.0063(8)
C3A 0.0346(12) 0.0359(12) 0.0285(11) -0.0123(9) 0.0112(9) -0.0009(9)
C3B 0.0246(11) 0.0295(12) 0.0486(14) -0.0127(10) 0.0030(10) 0.0079(9)
C4A 0.0365(12) 0.0305(12) 0.0380(12) -0.0157(10) 0.0147(10) -0.0007(9)
C4B 0.0202(10) 0.0250(11) 0.0652(17) -0.0094(11) 0.0029(11) 0.0024(8)
C5A 0.0281(11) 0.0231(10) 0.0404(12) -0.0058(9) 0.0115(9) 0.0031(8)
C5B 0.0204(10) 0.0224(11) 0.0555(15) 0.0037(10) 0.0041(10) 0.0037(8)
C6A 0.0214(9) 0.0204(9) 0.0296(10) -0.0023(8) 0.0096(8) -0.0005(7)
C6B 0.0190(9) 0.0227(10) 0.0422(12) 0.0000(9) 0.0052(9) 0.0039(8)
C7A 0.0215(9) 0.0198(9) 0.0302(10) 0.0008(8) 0.0085(8) 0.0046(7)
C7B 0.0191(10) 0.0269(11) 0.0419(12) 0.0079(9) 0.0095(9) 0.0022(8)
C8A 0.0190(9) 0.0255(10) 0.0286(10) -0.0009(8) 0.0085(8) 0.0049(8)
C8B 0.0211(10) 0.0231(10) 0.0413(12) 0.0062(9) 0.0075(9) 0.0010(8)
C9A 0.0192(9) 0.0256(10) 0.0260(10) -0.0032(8) 0.0114(8) 0.0009(7)
C9B 0.0224(10) 0.0224(10) 0.0367(11) -0.0010(9) 0.0039(9) 0.0008(8)
C10A 0.0169(9) 0.0264(10) 0.0274(10) -0.0032(8) 0.0088(8) -0.0028(7)
C10B 0.0190(9) 0.0256(10) 0.0261(10) 0.0001(8) 0.0060(8) 0.0046(8)
C11A 0.0162(9) 0.0267(10) 0.0213(9) -0.0039(8) 0.0031(7) -0.0036(7)
C11B 0.0163(9) 0.0236(10) 0.0260(10) 0.0027(8) 0.0062(8) -0.0006(7)
C12A 0.0190(9) 0.0275(10) 0.0253(10) -0.0015(8) 0.0061(8) -0.0058(8)
C12B 0.0166(9) 0.0233(10) 0.0306(10) -0.0003(8) 0.0070(8) -0.0004(7)
C13A 0.0247(10) 0.0275(11) 0.0265(10) -0.0052(8) 0.0049(8) -0.0058(8)
C13B 0.0176(9) 0.0226(10) 0.0294(10) 0.0043(8) 0.0056(8) -0.0003(7)
C14A 0.0248(10) 0.0289(11) 0.0271(10) -0.0105(8) 0.0067(8) -0.0033(8)
C14B 0.0206(9) 0.0282(10) 0.0261(10) 0.0041(8) 0.0057(8) -0.0030(8)
C15A 0.0212(9) 0.0289(10) 0.0224(9) -0.0064(8) 0.0075(8) -0.0048(8)
C16A 0.0166(9) 0.0238(10) 0.0204(9) -0.0029(7) 0.0018(7) -0.0032(7)
C16B 0.0145(8) 0.0215(9) 0.0283(10) 0.0014(8) 0.0053(8) 0.0000(7)
C17A 0.0532(16) 0.0439(15) 0.0476(15) -0.0206(12) 0.0175(13) 0.0061(12)
C17B 0.0433(15) 0.0292(13) 0.087(2) -0.0142(14) 0.0046(15) -0.0039(11)
C18A 0.0377(12) 0.0271(11) 0.0401(13) -0.0072(9) 0.0140(10) -0.0061(9)
C18B 0.0284(11) 0.0251(10) 0.0337(11) 0.0053(9) 0.0082(9) 0.0046(8)
C21A 0.0611(18) 0.0542(16) 0.0204(11) -0.0028(11) -0.0003(11) 0.0155(13)
C21B 0.0478(15) 0.0539(16) 0.0277(12) -0.0087(11) -0.0006(11) 0.0057(12)
C31A 0.0258(10) 0.0301(11) 0.0234(10) 0.0061(8) 0.0044(8) 0.0076(8)
C31B 0.0309(11) 0.0328(12) 0.0333(11) 0.0067(9) 0.0128(9) 0.0010(9)
C32A 0.0242(10) 0.0263(10) 0.0248(10) 0.0031(8) 0.0113(8) 0.0004(8)
C32B 0.0286(11) 0.0329(11) 0.0257(10) -0.0019(9) 0.0054(9) 0.0090(9)
C41A 0.0369(12) 0.0385(12) 0.0274(11) -0.0059(9) 0.0173(9) 0.0039(10)
N1A 0.0199(8) 0.0218(8) 0.0215(8) 0.0014(6) 0.0067(6) 0.0025(6)
N1B 0.0202(8) 0.0269(9) 0.0313(9) 0.0036(7) 0.0073(7) 0.0020(7)
N1N 0.0164(11) 0.0178(11) 0.0244(11) 0.000 0.0070(9) 0.000
N2A 0.0175(8) 0.0215(8) 0.0202(8) 0.0003(6) 0.0065(6) 0.0000(6)
N2B 0.0195(8) 0.0237(8) 0.0250(8) 0.0021(7) 0.0025(7) 0.0025(7)
N6N 0.0222(9) 0.0310(10) 0.0476(12) 0.0041(8) 0.0110(8) 0.0026(7)
N3N 0.0262(12) 0.0170(12) 0.0340(13) 0.000 0.0113(10) 0.000
N4N 0.0182(8) 0.0238(8) 0.0258(9) 0.0021(7) 0.0048(7) 0.0028(6)
N5N 0.0239(9) 0.0214(8) 0.0262(9) 0.0044(7) 0.0077(7) 0.0022(7)
N2N 0.0159(10) 0.0215(12) 0.0211(11) 0.000 0.0073(9) 0.000
O1A 0.0165(6) 0.0207(7) 0.0174(6) -0.0030(5) 0.0044(5) 0.0002(5)
O1B 0.0199(7) 0.0227(7) 0.0275(7) 0.0002(6) 0.0027(6) 0.0009(5)
O2A 0.0302(8) 0.0309(8) 0.0175(7) -0.0016(6) 0.0037(6) 0.0055(6)
O2B 0.0327(8) 0.0345(8) 0.0271(8) -0.0053(6) 0.0017(6) 0.0013(7)
O3A 0.0213(7) 0.0228(7) 0.0203(7) -0.0005(5) 0.0077(5) -0.0026(5)
O3B 0.0214(7) 0.0214(7) 0.0245(7) 0.0028(5) 0.0050(6) 0.0026(5)
O4A 0.0362(8) 0.0321(8) 0.0311(8) -0.0093(6) 0.0207(7) -0.0084(6)
O4B 0.0331(8) 0.0245(7) 0.0231(7) 0.0005(6) 0.0073(6) 0.0032(6)
C15B 0.0184(9) 0.0235(10) 0.0263(10) 0.0004(8) 0.0066(8) -0.0015(7)
C41B 0.0461(14) 0.0353(13) 0.0258(11) -0.0006(9) 0.0107(10) 0.0071(10)
N2X_a 0.046(3) 0.059(3) 0.067(4) 0.000(3) 0.020(3) 0.000(2)
N3X_a 0.063(3) 0.072(4) 0.071(4) -0.004(3) 0.039(3) -0.013(3)
C1M_b 0.053(3) 0.047(3) 0.049(3) 0.008(3) 0.020(3) 0.009(3)

loop_
_atom_type_symbol
_atom_type_description
_atom_type_scat_dispersion_real
_atom_type_scat_dispersion_imag
_atom_type_scat_source
C C 0.0030 0.0020 'International Tables Vol C Tables 4.2.6.8 and 6.1.1.4'
H H 0.0000 0.0000 'International Tables Vol C Tables 4.2.6.8 and 6.1.1.4'
N N 0.0060 0.0030 'International Tables Vol C Tables 4.2.6.8 and 6.1.1.4'
Na Na 0.0360 0.0250 'International Tables Vol C Tables 4.2.6.8 and 6.1.1.4'
Ni Ni 0.3390 1.1120 'International Tables Vol C Tables 4.2.6.8 and 6.1.1.4'
O O 0.0110 0.0060 'International Tables Vol C Tables 4.2.6.8 and 6.1.1.4'

loop_
_geom_angle_atom_site_label_1
_geom_angle_atom_site_label_2
_geom_angle_atom_site_label_3
_geom_angle
_geom_angle_site_symmetry_1
_geom_angle_site_symmetry_3
N1A Ni1 Ni1 125.51(4) . 2_756
N1A Ni1 N1N 172.44(6) . .
N1A Ni1 N2A 85.31(6) . .
N1A Ni1 O1A 100.52(6) . 2_756
N1A Ni1 O3A 94.31(6) . .
N1N Ni1 Ni1 47.74(4) . 2_756
N1N Ni1 N2A 97.51(5) . .
N1N Ni1 O1A 76.78(5) . 2_756
N1N Ni1 O3A 92.69(5) . .
N2A Ni1 Ni1 130.50(4) . 2_756
N2A Ni1 O3A 90.52(6) . .
O1A Ni1 Ni1 46.12(4) 2_756 2_756
O1A Ni1 Ni1 47.96(4) . 2_756
O1A Ni1 N1A 94.53(6) . .
O1A Ni1 N1N 78.14(5) . .
O1A Ni1 N2A 174.12(6) 2_756 .
O1A Ni1 N2A 98.45(6) . .
O1A Ni1 O1A 81.90(6) . 2_756
O1A Ni1 O3A 88.34(5) 2_756 .
O1A Ni1 O3A 167.88(5) . .
O3A Ni1 Ni1 119.92(4) . 2_756
Na1 Ni2 Na1 120.618(18) . 7_656
N1B Ni2 Na1 95.90(5) . 7_656
N1B Ni2 Na1 129.80(5) . .
N1B Ni2 N4N 98.92(6) . .
N1B Ni2 N4N 176.84(6) . 7_656
N2B Ni2 Na1 130.23(5) . 7_656
N2B Ni2 Na1 94.76(5) . .
N2B Ni2 N1B 84.06(6) . .
N2B Ni2 N4N 98.41(6) . 7_656
N2B Ni2 N4N 176.45(6) . .
N4N Ni2 Na1 48.25(5) 7_656 .
N4N Ni2 Na1 47.77(5) . 7_656
N4N Ni2 Na1 84.01(5) 7_656 7_656
N4N Ni2 Na1 84.83(5) . .
N4N Ni2 N4N 78.67(7) . 7_656
O1B Ni2 Na1 39.99(4) . .
O1B Ni2 Na1 137.29(4) . 7_656
O1B Ni2 N1B 89.82(6) . .
O1B Ni2 N2B 92.43(6) . .
O1B Ni2 N4N 88.12(6) . 7_656
O1B Ni2 N4N 89.52(6) . .
O3B Ni2 Na1 39.15(4) . 7_656
O3B Ni2 Na1 136.76(4) . .
O3B Ni2 N1B 93.40(6) . .
O3B Ni2 N2B 91.08(6) . .
O3B Ni2 N4N 88.52(6) . 7_656
O3B Ni2 N4N 86.83(6) . .
O3B Ni2 O1B 175.46(5) . .
Ni2 Na1 Ni2 59.384(18) . 7_656
N4N Na1 Ni2 40.17(4) 7_656 .
N4N Na1 Ni2 39.41(4) 7_656 7_656
O1B Na1 Ni2 35.04(4) . .
O1B Na1 Ni2 83.74(4) . 7_656
O1B Na1 N4N 75.12(6) . 7_656
O1B Na1 O2B 68.10(6) . .
O1B Na1 O4B 132.52(6) . 7_656
O1B Na1 O1X_b 134.99(13) . .
O1B Na1 N1X_a 129.04(15) . .
O2B Na1 Ni2 98.07(4) . .
O2B Na1 Ni2 150.36(5) . 7_656
O2B Na1 N4N 133.06(6) . 7_656
O2B Na1 O4B 94.84(6) . 7_656
O2B Na1 N1X_a 80.43(14) . .
O3B Na1 Ni2 82.98(4) 7_656 .
O3B Na1 Ni2 34.37(4) 7_656 7_656
O3B Na1 N4N 73.70(5) 7_656 7_656
O3B Na1 O1B 90.98(6) 7_656 .
O3B Na1 O2B 133.14(6) 7_656 .
O3B Na1 O4B 68.43(5) 7_656 7_656
O3B Na1 O1X_b 130.22(12) 7_656 .
O3B Na1 N1X_a 138.21(14) 7_656 .
O4B Na1 Ni2 97.73(4) 7_656 7_656
O4B Na1 Ni2 149.85(4) 7_656 .
O4B Na1 N4N 131.91(6) 7_656 7_656
O1X_b Na1 Ni2 121.59(13) . .
O1X_b Na1 Ni2 118.60(11) . 7_656
O1X_b Na1 N4N 97.45(13) . 7_656
O1X_b Na1 O2B 88.99(12) . .
O1X_b Na1 O4B 85.63(13) . 7_656
N1X_a Na1 Ni2 126.72(14) . 7_656
N1X_a Na1 Ni2 121.38(15) . .
N1X_a Na1 N4N 102.42(15) . 7_656
N1X_a Na1 O4B 87.54(15) . 7_656
C2A C1A C6A 117.79(17) . .
O1A C1A C2A 120.22(17) . .
O1A C1A C6A 121.92(17) . .
C6B C1B C2B 116.78(19) . .
O1B C1B C2B 120.5(2) . .
O1B C1B C6B 122.67(19) . .
C3A C2A C1A 121.36(19) . .
O2A C2A C1A 114.69(17) . .
O2A C2A C3A 123.95(19) . .
C3B C2B C1B 121.8(2) . .
O2B C2B C1B 114.19(18) . .
O2B C2B C3B 124.0(2) . .
C2A C3A C4A 120.8(2) . .
C4B C3B C2B 120.8(2) . .
C3A C4A C17A 120.9(2) . .
C5A C4A C3A 118.33(19) . .
C5A C4A C17A 120.8(2) . .
C3B C4B C5B 118.1(2) . .
C3B C4B C17B 120.7(2) . .
C5B C4B C17B 121.2(3) . .
C4A C5A C6A 122.2(2) . .
C4B C5B C6B 121.8(2) . .
C1A C6A C7A 120.47(17) . .
C5A C6A C1A 119.56(18) . .
C5A C6A C7A 119.87(18) . .
C1B C6B C7B 118.00(19) . .
C5B C6B C1B 120.6(2) . .
C5B C6B C7B 121.3(2) . .
N1A C7A C6A 116.73(16) . .
N1B C7B C6B 115.18(17) . .
N1A C8A C9A 111.51(15) . .
N1B C8B C9B 113.00(17) . .
N2A C9A C8A 110.97(15) . .
N2B C9B C8B 112.18(16) . .
N2A C10A C11A 112.80(15) . .
C11B C10B N2B 115.12(16) . .
C12A C11A C10A 122.00(17) . .
C16A C11A C10A 119.75(18) . .
C16A C11A C12A 118.23(18) . .
C12B C11B C10B 120.76(18) . .
C12B C11B C16B 121.01(18) . .
C16B C11B C10B 118.20(17) . .
C13A C12A C11A 121.67(19) . .
C13B C12B C11B 122.02(19) . .
C12A C13A C14A 118.96(19) . .
C12A C13A C18A 120.60(19) . .
C14A C13A C18A 120.42(19) . .
C12B C13B C14B 117.40(18) . .
C12B C13B C18B 120.91(19) . .
C14B C13B C18B 121.66(18) . .
C15A C14A C13A 120.22(19) . .
C15B C14B C13B 121.13(19) . .
C14A C15A C16A 119.73(18) . .
O4A C15A C14A 125.90(18) . .
O4A C15A C16A 114.38(18) . .
C11A C16A C15A 121.10(18) . .
C11A C16A O3A 118.00(17) . .
O3A C16A C15A 120.90(17) . .
C11B C16B C15B 116.43(17) . .
O3B C16B C11B 122.44(17) . .
O3B C16B C15B 121.12(17) . .
C7A N1A Ni1 109.16(11) . .
C7A N1A C8A 111.24(15) . .
C8A N1A Ni1 108.03(11) . .
C31A N1A Ni1 112.85(12) . .
C31A N1A C7A 106.80(15) . .
C31A N1A C8A 108.79(15) . .
C7B N1B Ni2 111.90(12) . .
C8B N1B Ni2 106.79(12) . .
C8B N1B C7B 110.56(16) . .
C31B N1B Ni2 112.46(13) . .
C31B N1B C7B 106.04(16) . .
C31B N1B C8B 109.10(16) . .
Ni1 N1N Ni1 84.52(8) 2_756 .
N2N N1N Ni1 137.74(4) . 2_756
N2N N1N Ni1 137.74(4) . .
C9A N2A Ni1 104.21(11) . .
C9A N2A C10A 109.65(14) . .
C10A N2A Ni1 112.55(11) . .
C32A N2A Ni1 112.53(11) . .
C32A N2A C9A 109.29(15) . .
C32A N2A C10A 108.50(15) . .
C9B N2B Ni2 108.13(12) . .
C9B N2B C10B 110.29(15) . .
C10B N2B Ni2 110.75(12) . .
C32B N2B Ni2 112.80(12) . .
C32B N2B C9B 109.37(16) . .
C32B N2B C10B 105.49(15) . .
Ni2 N4N Ni2 101.33(7) . 7_656
Ni2 N4N Na1 91.59(6) 7_656 7_656
Ni2 N4N Na1 92.82(6) . 7_656
N5N N4N Ni2 117.60(13) . 7_656
N5N N4N Ni2 115.75(13) . .
N5N N4N Na1 131.43(13) . 7_656
N6N N5N N4N 179.2(2) . .
N3N N2N N1N 180.0 . .
Ni1 O1A Ni1 85.92(5) . 2_756
C1A O1A Ni1 125.17(11) . .
C1A O1A Ni1 140.28(12) . 2_756
Ni2 O1B Na1 104.97(6) . .
C1B O1B Ni2 124.22(12) . .
C1B O1B Na1 121.37(13) . .
C2A O2A C21A 117.45(17) . .
C2B O2B Na1 115.73(12) . .
C2B O2B C21B 117.31(19) . .
C21B O2B Na1 126.77(15) . .
C16A O3A Ni1 111.96(11) . .
Ni2 O3B Na1 106.48(6) . 7_656
C16B O3B Ni2 124.47(12) . .
C16B O3B Na1 121.30(12) . 7_656
C15A O4A C41A 117.10(16) . .
C15B O4B Na1 114.98(11) . 7_656
C15B O4B C41B 116.95(16) . .
C41B O4B Na1 126.72(12) . 7_656
C14B C15B C16B 121.82(18) . .
C14B C15B O4B 124.21(17) . .
O4B C15B C16B 113.98(16) . .
C1M_b O1X_b Na1 125.3(4) . .
N1X_a N2X_a N3X_a 174.9(7) . .
N2X_a N1X_a Na1 138.7(5) . .

loop_
_geom_bond_atom_site_label_1
_geom_bond_atom_site_label_2
_geom_bond_distance
_geom_bond_site_symmetry_2
Ni1 Ni1 2.8092(7) 2_756
Ni1 N1A 2.0868(16) .
Ni1 N1N 2.0887(16) .
Ni1 N2A 2.0943(15) .
Ni1 O1A 2.0917(13) 2_756
Ni1 O1A 2.0299(13) .
Ni1 O3A 2.1207(13) .
Ni2 Na1 3.4212(9) .
Ni2 Na1 3.4437(9) 7_656
Ni2 N1B 2.1646(17) .
Ni2 N2B 2.1456(17) .
Ni2 N4N 2.1889(17) .
Ni2 N4N 2.2075(17) 7_656
Ni2 O1B 2.0334(14) .
Ni2 O3B 2.0271(14) .
Na1 Ni2 3.4437(9) 7_656
Na1 N4N 2.5532(19) 7_656
Na1 O1B 2.2758(16) .
Na1 O2B 2.4577(17) .
Na1 O3B 2.2676(16) 7_656
Na1 O4B 2.4725(16) 7_656
Na1 O1X_b 2.372(5) .
Na1 N1X_a 2.465(6) .
C1A C2A 1.407(3) .
C1A C6A 1.412(3) .
C1A O1A 1.336(2) .
C1B C2B 1.416(3) .
C1B C6B 1.407(3) .
C1B O1B 1.316(2) .
C2A C3A 1.390(3) .
C2A O2A 1.386(2) .
C2B C3B 1.392(3) .
C2B O2B 1.382(3) .
C3A C4A 1.391(3) .
C3B C4B 1.391(4) .
C4A C5A 1.384(3) .
C4A C17A 1.522(3) .
C4B C5B 1.392(4) .
C4B C17B 1.524(3) .
C5A C6A 1.400(3) .
C5B C6B 1.400(3) .
C6A C7A 1.504(3) .
C6B C7B 1.496(3) .
C7A N1A 1.497(2) .
C7B N1B 1.495(3) .
C8A C9A 1.515(3) .
C8A N1A 1.499(2) .
C8B C9B 1.531(3) .
C8B N1B 1.488(3) .
C9A N2A 1.483(2) .
C9B N2B 1.488(3) .
C10A C11A 1.506(3) .
C10A N2A 1.501(2) .
C10B C11B 1.496(3) .
C10B N2B 1.499(2) .
C11A C12A 1.396(3) .
C11A C16A 1.386(3) .
C11B C12B 1.396(3) .
C11B C16B 1.405(3) .
C12A C13A 1.386(3) .
C12B C13B 1.392(3) .
C13A C14A 1.395(3) .
C13A C18A 1.513(3) .
C13B C14B 1.401(3) .
C13B C18B 1.514(3) .
C14A C15A 1.388(3) .
C14B C15B 1.385(3) .
C15A C16A 1.390(3) .
C15A O4A 1.373(2) .
C16A O3A 1.388(2) .
C16B O3B 1.315(2) .
C16B C15B 1.421(3) .
C21A O2A 1.430(3) .
C21B O2B 1.422(3) .
C31A N1A 1.487(2) .
C31B N1B 1.481(3) .
C32A N2A 1.478(2) .
C32B N2B 1.482(3) .
C41A O4A 1.430(2) .
N1N Ni1 2.0887(16) 2_756
N1N N2N 1.204(3) .
N6N N5N 1.155(2) .
N3N N2N 1.155(3) .
N4N Ni2 2.2076(17) 7_656
N4N Na1 2.5531(19) 7_656
N4N N5N 1.206(2) .
O1A Ni1 2.0917(13) 2_756
O3B Na1 2.2675(16) 7_656
O4B Na1 2.4725(16) 7_656
O4B C15B 1.392(2) .
O4B C41B 1.423(3) .
O1X_b C1M_b 1.425(7) .
N2X_a N3X_a 1.260(7) .
N2X_a N1X_a 1.202(8) .

loop_
_platon_squeeze_void_nr
_platon_squeeze_void_average_x
_platon_squeeze_void_average_y
_platon_squeeze_void_average_z
_platon_squeeze_void_volume
_platon_squeeze_void_count_electrons
_platon_squeeze_void_content
1 0.115 0.739 -0.169 120 30 ' '
2 0.385 0.761 0.169 120 30 ' '
3 0.615 0.239 -0.169 120 30 ' '
4 0.885 0.261 0.169 120 30 ' '
5 0.115 0.261 0.331 120 30 ' '
6 0.615 0.761 0.331 120 30 ' '
7 0.385 0.239 0.669 120 30 ' '
8 0.885 0.739 0.669 120 30 ' '
